data_7038819
loop_
_publ_author_name
'Bessette, Andr\'e'
'Auvray, Thomas'
'D\'esilets, Denis'
'Hanan, Garry S.'

_publ_section_title
;
 Non-symmetric benzo[b]-fused BODIPYs as a versatile fluorophore platform
 reaching the NIR: a systematic study of the underlying structure-property
 relationship.
;
_journal_issue 18
_journal_name_full 'Dalton transactions (Cambridge, England : 2003)'
_journal_page_first 7589
_journal_page_last 7604
_journal_paper_doi 10.1039/c5dt04444h
_journal_volume 45
_journal_year 2016
_chemical_formula_moiety 'C25 H17 B F2 N2'
_chemical_formula_sum 'C25 H17 B F2 N2'
_chemical_formula_weight 394.21
_chemical_name_common Bbf1
_space_group_crystal_system orthorhombic
_space_group_IT_number 61
_space_group_name_Hall '-P 2ac 2ab'
_space_group_name_H-M_alt 'P b c a'
_symmetry_space_group_name_Hall '-P 2ac 2ab'
_symmetry_space_group_name_H-M 'P b c a'
_atom_sites_solution_hydrogens geom
_atom_sites_solution_primary direct
_audit_creation_date 2015-08-10
_audit_creation_method
;
Olex2 1.2
(compiled 2015.01.26 svn.r3150 for OlexSys, GUI svn.r4998)
;
_audit_update_record
;
2015-08-13 deposited with the CCDC.
2016-03-16 downloaded from the CCDC.
;
_cell_angle_alpha 90
_cell_angle_beta 90
_cell_angle_gamma 90
_cell_formula_units_Z 8
_cell_length_a 12.2509(7)
_cell_length_b 7.8383(4)
_cell_length_c 39.829(2)
_cell_measurement_reflns_used 9901
_cell_measurement_temperature 100
_cell_measurement_theta_max 60.572
_cell_measurement_theta_min 3.687
_cell_volume 3824.6(4)
_computing_cell_refinement
;
SAINT (2013) V8.34A; Integration Software for Single Crystal Data.
 Bruker AXS Inc., Madison, WI 53719-1173.
;
_computing_data_collection 'APEX 2 (2013) Bruker AXS Inc., Madison, WI 53719-1173.'
_computing_data_reduction
;
SAINT (2013) V8.34A; Integration Software for Single Crystal Data.
 Bruker AXS Inc., Madison, WI 53719-1173.
;
_computing_molecular_graphics 'Olex2 (Dolomanov et al., 2009)'
_computing_publication_material 'Olex2 (Dolomanov et al., 2009)'
_computing_structure_refinement 'XL (Sheldrick, 2008)'
_computing_structure_solution 'XT (Sheldrick, 2015)'
_diffrn_ambient_temperature 100
_diffrn_detector 'CMOS Area detector'
_diffrn_detector_area_resol_mean 10.24
_diffrn_detector_type 'Bruker Photon 100 CMOS Detector'
_diffrn_measured_fraction_theta_full 1.000
_diffrn_measured_fraction_theta_max 0.997
_diffrn_measurement_device 'k-geometry diffractometer'
_diffrn_measurement_device_type 'Bruker Venture Metaljet'
_diffrn_measurement_method '\w and \f scans'
_diffrn_radiation_collimation 'Focusing mirrors'
_diffrn_radiation_monochromator 'Helios MX Mirror Optics'
_diffrn_radiation_probe x-ray
_diffrn_radiation_type GaK\a
_diffrn_radiation_wavelength 1.34139
_diffrn_reflns_av_R_equivalents 0.0793
_diffrn_reflns_av_unetI/netI 0.0444
_diffrn_reflns_Laue_measured_fraction_full 1.000
_diffrn_reflns_Laue_measured_fraction_max 0.997
_diffrn_reflns_limit_h_max 15
_diffrn_reflns_limit_h_min -15
_diffrn_reflns_limit_k_max 10
_diffrn_reflns_limit_k_min -9
_diffrn_reflns_limit_l_max 51
_diffrn_reflns_limit_l_min -49
_diffrn_reflns_number 38065
_diffrn_reflns_point_group_measured_fraction_full 1.000
_diffrn_reflns_point_group_measured_fraction_max 0.997
_diffrn_reflns_theta_full 53.594
_diffrn_reflns_theta_max 60.678
_diffrn_reflns_theta_min 1.930
_diffrn_source 'Metal Jet'
_diffrn_source_target Ga
_diffrn_source_type 'Gallium Liquid Metal Jet Source'
_diffrn_standards_number 0
_exptl_absorpt_coefficient_mu 0.489
_exptl_absorpt_correction_T_max 0.9286
_exptl_absorpt_correction_T_min 0.7635
_exptl_absorpt_correction_type multi-scan
_exptl_absorpt_process_details
;
SADABS-2014/4 (Bruker,2014/4) was used for absorption correction.
wR2(int) was 0.1380 before and 0.0774 after correction.
The Ratio of minimum to maximum transmission is 0.8222.
The \l/2 correction factor is 0.00150.
;
_exptl_crystal_colour red
_exptl_crystal_density_diffrn 1.369
_exptl_crystal_description rod
_exptl_crystal_F_000 1632
_exptl_crystal_preparation Luminescent
_exptl_crystal_recrystallization_method 'Slow diffusion of hexane in a concentrated chloroform d1 solution'
_exptl_crystal_size_max 0.26
_exptl_crystal_size_mid 0.06
_exptl_crystal_size_min 0.05
_refine_diff_density_max 0.393
_refine_diff_density_min -0.188
_refine_diff_density_rms 0.053
_refine_ls_extinction_method none
_refine_ls_goodness_of_fit_ref 1.043
_refine_ls_hydrogen_treatment constr
_refine_ls_matrix_type full
_refine_ls_number_parameters 271
_refine_ls_number_reflns 4375
_refine_ls_number_restraints 0
_refine_ls_restrained_S_all 1.043
_refine_ls_R_factor_all 0.0685
_refine_ls_R_factor_gt 0.0488
_refine_ls_shift/su_max 0.001
_refine_ls_shift/su_mean 0.000
_refine_ls_structure_factor_coef Fsqd
_refine_ls_weighting_details 'w=1/[\s^2^(Fo^2^)+(0.0516P)^2^+2.2348P] where P=(Fo^2^+2Fc^2^)/3'
_refine_ls_weighting_scheme calc
_refine_ls_wR_factor_gt 0.1122
_refine_ls_wR_factor_ref 0.1215
_reflns_Friedel_coverage 0.000
_reflns_number_gt 3411
_reflns_number_total 4375
_reflns_threshold_expression 'I > 2\s(I)'
_cod_data_source_file c5dt04444h2.cif
_cod_data_source_block BbF1
_cod_depositor_comments
;
The following automatic conversions were performed:

'_diffrn_radiation_probe' value 'X-ray' changed to 'x-ray' according
to
/usr/data/users/saulius/crontab/automatic-downloads/rss-feeds/RSC/lib/dictionaries/cif_core.dic
dictionary named 'cif_core.dic' version 2.4.2 from 2011-04-26.

Automatic conversion script
Id: cif_fix_values 4268 2015-11-12 08:31:59Z antanas 

 Adding full bibliography for 7038816--7038819.cif.
;
_cod_database_code 7038819
_shelxl_version_number 2014/6
_shelx_space_group_comment
;
The symmetry employed for this shelxl refinement is uniquely defined
by the following loop, which should always be used as a source of
symmetry information in preference to the above space-group names.
They are only intended as comments.
;
_shelx_estimated_absorpt_t_max 0.976
_shelx_estimated_absorpt_t_min 0.883
_olex2_refinement_description
;
1. Fixed Uiso
 At 1.2 times of:
  All C(H) groups
2.a Aromatic/amide H refined with riding coordinates:
 C2(H2), C3(H3), C4(H4), C5(H5), C7(H7), C11(H11), C12(H12), C15(H15),
 C16(H16), C17(H17), C18(H18), C19(H19), C21(H21), C22(H22), C23(H23), C24(H24),
  C25(H25)
;
_olex2_submission_special_instructions 'No special instructions were received'

loop_
_space_group_symop_operation_xyz
'x, y, z'
'-x+1/2, -y, z+1/2'
'-x, y+1/2, -z+1/2'
'x+1/2, -y+1/2, -z'
'-x, -y, -z'
'x-1/2, y, -z-1/2'
'x, -y-1/2, z-1/2'
'-x-1/2, y-1/2, z'

loop_
_atom_site_label
_atom_site_type_symbol
_atom_site_fract_x
_atom_site_fract_y
_atom_site_fract_z
_atom_site_U_iso_or_equiv
_atom_site_adp_type
_atom_site_occupancy
_atom_site_site_symmetry_order
_atom_site_calc_flag
_atom_site_refinement_flags_posn
F1 F 0.50149(8) 0.02721(12) 0.64708(2) 0.0243(2) Uani 1 1 d .
F2 F 0.50346(8) 0.27551(13) 0.67686(2) 0.0251(2) Uani 1 1 d .
N1 N 0.47846(11) 0.29195(17) 0.61725(3) 0.0183(3) Uani 1 1 d .
N2 N 0.33132(11) 0.17663(17) 0.65376(3) 0.0182(3) Uani 1 1 d .
C1 C 0.57387(13) 0.3699(2) 0.60774(4) 0.0189(3) Uani 1 1 d .
C2 C 0.67413(13) 0.3812(2) 0.62464(4) 0.0222(4) Uani 1 1 d .
H2 H 0.6842 0.3304 0.6461 0.027 Uiso 1 1 calc R
C3 C 0.75718(15) 0.4684(2) 0.60907(4) 0.0254(4) Uani 1 1 d .
H3 H 0.8258 0.4775 0.6200 0.030 Uiso 1 1 calc R
C4 C 0.74335(14) 0.5451(2) 0.57710(4) 0.0247(4) Uani 1 1 d .
H4 H 0.8028 0.6040 0.5671 0.030 Uiso 1 1 calc R
C5 C 0.64592(14) 0.5359(2) 0.56043(4) 0.0229(4) Uani 1 1 d .
H5 H 0.6370 0.5890 0.5392 0.028 Uiso 1 1 calc R
C6 C 0.55860(13) 0.4457(2) 0.57545(4) 0.0195(3) Uani 1 1 d .
C7 C 0.45026(13) 0.4110(2) 0.56589(4) 0.0200(3) Uani 1 1 d .
H7 H 0.4158 0.4455 0.5456 0.024 Uiso 1 1 calc R
C8 C 0.40297(13) 0.3164(2) 0.59176(4) 0.0180(3) Uani 1 1 d .
C9 C 0.29250(13) 0.2638(2) 0.59621(4) 0.0180(3) Uani 1 1 d .
C10 C 0.25877(13) 0.1990(2) 0.62676(4) 0.0180(3) Uani 1 1 d .
C11 C 0.15196(13) 0.1543(2) 0.63835(4) 0.0202(3) Uani 1 1 d .
H11 H 0.0870 0.1528 0.6253 0.024 Uiso 1 1 calc R
C12 C 0.16072(14) 0.1143(2) 0.67144(4) 0.0226(4) Uani 1 1 d .
H12 H 0.1023 0.0830 0.6859 0.027 Uiso 1 1 calc R
C13 C 0.27294(13) 0.1274(2) 0.68074(4) 0.0199(3) Uani 1 1 d .
C14 C 0.31434(14) 0.0959(2) 0.71481(4) 0.0215(3) Uani 1 1 d .
C15 C 0.24619(16) 0.1437(2) 0.74136(4) 0.0278(4) Uani 1 1 d .
H15 H 0.1770 0.1932 0.7368 0.033 Uiso 1 1 calc R
C16 C 0.27879(17) 0.1192(3) 0.77439(4) 0.0338(5) Uani 1 1 d .
H16 H 0.2328 0.1546 0.7923 0.041 Uiso 1 1 calc R
C17 C 0.37834(17) 0.0433(2) 0.78120(4) 0.0322(4) Uani 1 1 d .
H17 H 0.4006 0.0262 0.8038 0.039 Uiso 1 1 calc R
C18 C 0.44541(15) -0.0077(2) 0.75508(4) 0.0268(4) Uani 1 1 d .
H18 H 0.5133 -0.0610 0.7599 0.032 Uiso 1 1 calc R
C19 C 0.41463(14) 0.0183(2) 0.72193(4) 0.0234(4) Uani 1 1 d .
H19 H 0.4614 -0.0164 0.7042 0.028 Uiso 1 1 calc R
C20 C 0.21503(13) 0.2851(2) 0.56795(4) 0.0188(3) Uani 1 1 d .
C21 C 0.24435(14) 0.2269(2) 0.53596(4) 0.0208(3) Uani 1 1 d .
H21 H 0.3139 0.1761 0.5326 0.025 Uiso 1 1 calc R
C22 C 0.17238(15) 0.2428(2) 0.50912(4) 0.0244(4) Uani 1 1 d .
H22 H 0.1933 0.2040 0.4874 0.029 Uiso 1 1 calc R
C23 C 0.07061(15) 0.3147(2) 0.51389(4) 0.0275(4) Uani 1 1 d .
H23 H 0.0211 0.3238 0.4956 0.033 Uiso 1 1 calc R
C24 C 0.04080(15) 0.3737(2) 0.54558(4) 0.0261(4) Uani 1 1 d .
H24 H -0.0291 0.4236 0.5489 0.031 Uiso 1 1 calc R
C25 C 0.11253(13) 0.3601(2) 0.57239(4) 0.0213(4) Uani 1 1 d .
H25 H 0.0919 0.4020 0.5939 0.026 Uiso 1 1 calc R
B1 B 0.45834(15) 0.1915(2) 0.64982(4) 0.0197(4) Uani 1 1 d .

loop_
_atom_site_aniso_label
_atom_site_aniso_U_11
_atom_site_aniso_U_22
_atom_site_aniso_U_33
_atom_site_aniso_U_23
_atom_site_aniso_U_13
_atom_site_aniso_U_12
F1 0.0223(5) 0.0264(5) 0.0242(5) 0.0031(4) 0.0014(4) 0.0043(4)
F2 0.0242(5) 0.0338(6) 0.0173(5) 0.0001(4) -0.0050(4) -0.0060(4)
N1 0.0161(6) 0.0239(7) 0.0147(6) -0.0002(5) -0.0012(5) -0.0006(5)
N2 0.0192(7) 0.0208(7) 0.0147(6) 0.0010(5) -0.0005(5) -0.0001(6)
C1 0.0189(8) 0.0187(8) 0.0192(8) -0.0016(6) 0.0018(6) -0.0002(6)
C2 0.0206(8) 0.0253(9) 0.0208(8) -0.0017(6) -0.0015(7) 0.0004(7)
C3 0.0190(8) 0.0280(9) 0.0291(9) -0.0043(7) -0.0031(7) -0.0013(7)
C4 0.0194(8) 0.0262(9) 0.0285(9) -0.0022(7) 0.0053(7) -0.0036(7)
C5 0.0240(8) 0.0231(8) 0.0217(8) -0.0012(6) 0.0039(7) 0.0003(7)
C6 0.0204(8) 0.0200(8) 0.0182(7) -0.0021(6) 0.0007(6) 0.0016(6)
C7 0.0209(8) 0.0233(8) 0.0156(7) 0.0005(6) 0.0003(6) 0.0007(7)
C8 0.0188(8) 0.0204(8) 0.0148(7) -0.0003(6) -0.0020(6) 0.0012(6)
C9 0.0172(7) 0.0194(8) 0.0173(7) -0.0021(6) 0.0007(6) 0.0009(6)
C10 0.0171(7) 0.0205(8) 0.0164(7) -0.0013(6) -0.0023(6) 0.0001(6)
C11 0.0181(8) 0.0228(8) 0.0197(8) 0.0012(6) 0.0006(6) -0.0008(7)
C12 0.0212(8) 0.0266(9) 0.0200(8) 0.0014(7) 0.0015(7) -0.0016(7)
C13 0.0223(8) 0.0208(8) 0.0166(7) 0.0013(6) 0.0013(6) 0.0003(7)
C14 0.0247(8) 0.0224(8) 0.0174(8) 0.0028(6) -0.0010(6) -0.0021(7)
C15 0.0307(9) 0.0318(10) 0.0207(8) 0.0034(7) 0.0008(7) 0.0072(8)
C16 0.0454(12) 0.0387(11) 0.0173(8) 0.0014(7) 0.0029(8) 0.0066(9)
C17 0.0426(11) 0.0361(10) 0.0178(8) 0.0052(7) -0.0078(8) -0.0006(9)
C18 0.0264(9) 0.0304(9) 0.0237(9) 0.0070(7) -0.0084(7) -0.0034(8)
C19 0.0245(9) 0.0256(9) 0.0201(8) 0.0025(7) -0.0017(7) -0.0026(7)
C20 0.0203(8) 0.0192(8) 0.0168(7) 0.0022(6) -0.0025(6) -0.0029(6)
C21 0.0223(8) 0.0224(8) 0.0175(7) 0.0017(6) -0.0003(7) -0.0033(7)
C22 0.0318(9) 0.0265(9) 0.0150(8) 0.0022(6) -0.0028(7) -0.0058(8)
C23 0.0294(9) 0.0295(9) 0.0237(8) 0.0071(7) -0.0125(7) -0.0051(8)
C24 0.0213(8) 0.0250(9) 0.0318(9) 0.0067(7) -0.0033(7) -0.0003(7)
C25 0.0221(8) 0.0219(8) 0.0200(8) 0.0020(6) 0.0004(7) -0.0028(7)
B1 0.0172(9) 0.0251(9) 0.0167(8) 0.0011(7) -0.0021(7) -0.0017(8)

loop_
_atom_type_symbol
_atom_type_description
_atom_type_scat_dispersion_real
_atom_type_scat_dispersion_imag
_atom_type_scat_source
C C 0.0140 0.0070 'International Tables Vol C Tables 4.2.6.8 and 6.1.1.4'
H H 0.0000 0.0000 'International Tables Vol C Tables 4.2.6.8 and 6.1.1.4'
B B 0.0070 0.0030 'International Tables Vol C Tables 4.2.6.8 and 6.1.1.4'
N N 0.0250 0.0140 'International Tables Vol C Tables 4.2.6.8 and 6.1.1.4'
F F 0.0580 0.0410 'International Tables Vol C Tables 4.2.6.8 and 6.1.1.4'

loop_
_geom_angle_atom_site_label_1
_geom_angle_atom_site_label_2
_geom_angle_atom_site_label_3
_geom_angle
C1 N1 C8 107.74(13)
C1 N1 B1 126.69(13)
C8 N1 B1 125.56(13)
C10 N2 B1 122.77(13)
C13 N2 C10 108.07(13)
C13 N2 B1 128.90(13)
N1 C1 C2 129.88(15)
N1 C1 C6 108.78(14)
C2 C1 C6 121.34(15)
C1 C2 H2 121.2
C3 C2 C1 117.60(15)
C3 C2 H2 121.2
C2 C3 H3 119.1
C2 C3 C4 121.85(16)
C4 C3 H3 119.1
C3 C4 H4 119.4
C5 C4 C3 121.15(16)
C5 C4 H4 119.4
C4 C5 H5 120.6
C4 C5 C6 118.77(16)
C6 C5 H5 120.6
C5 C6 C1 119.28(15)
C7 C6 C1 106.67(14)
C7 C6 C5 134.04(15)
C6 C7 H7 126.4
C8 C7 C6 107.11(14)
C8 C7 H7 126.4
N1 C8 C7 109.70(14)
N1 C8 C9 120.17(14)
C7 C8 C9 129.73(14)
C8 C9 C20 118.77(14)
C10 C9 C8 119.95(14)
C10 C9 C20 121.25(14)
N2 C10 C11 107.51(13)
C9 C10 N2 122.03(14)
C9 C10 C11 130.34(14)
C10 C11 H11 126.4
C12 C11 C10 107.27(14)
C12 C11 H11 126.4
C11 C12 H12 125.9
C11 C12 C13 108.13(14)
C13 C12 H12 125.9
N2 C13 C12 108.96(14)
N2 C13 C14 126.97(15)
C12 C13 C14 124.05(14)
C15 C14 C13 116.55(15)
C15 C14 C19 119.16(15)
C19 C14 C13 124.26(15)
C14 C15 H15 119.7
C16 C15 C14 120.52(17)
C16 C15 H15 119.7
C15 C16 H16 120.0
C17 C16 C15 119.92(17)
C17 C16 H16 120.0
C16 C17 H17 120.0
C16 C17 C18 119.98(16)
C18 C17 H17 120.0
C17 C18 H18 119.6
C17 C18 C19 120.74(17)
C19 C18 H18 119.6
C14 C19 H19 120.2
C18 C19 C14 119.65(16)
C18 C19 H19 120.2
C21 C20 C9 119.37(14)
C25 C20 C9 121.77(14)
C25 C20 C21 118.86(15)
C20 C21 H21 119.7
C22 C21 C20 120.50(16)
C22 C21 H21 119.7
C21 C22 H22 119.9
C23 C22 C21 120.17(16)
C23 C22 H22 119.9
C22 C23 H23 120.1
C22 C23 C24 119.79(15)
C24 C23 H23 120.1
C23 C24 H24 119.8
C25 C24 C23 120.39(16)
C25 C24 H24 119.8
C20 C25 H25 119.9
C24 C25 C20 120.26(15)
C24 C25 H25 119.9
F1 B1 N1 110.21(13)
F1 B1 N2 108.34(14)
F2 B1 F1 110.48(14)
F2 B1 N1 110.53(14)
F2 B1 N2 110.82(14)
N1 B1 N2 106.36(13)

loop_
_geom_bond_atom_site_label_1
_geom_bond_atom_site_label_2
_geom_bond_distance
F1 B1 1.397(2)
F2 B1 1.378(2)
N1 C1 1.372(2)
N1 C8 1.3865(19)
N1 B1 1.537(2)
N2 C10 1.4061(19)
N2 C13 1.347(2)
N2 B1 1.568(2)
C1 C2 1.403(2)
C1 C6 1.429(2)
C2 H2 0.9500
C2 C3 1.374(2)
C3 H3 0.9500
C3 C4 1.419(2)
C4 H4 0.9500
C4 C5 1.368(2)
C5 H5 0.9500
C5 C6 1.415(2)
C6 C7 1.407(2)
C7 H7 0.9500
C7 C8 1.396(2)
C8 C9 1.426(2)
C9 C10 1.382(2)
C9 C20 1.482(2)
C10 C11 1.431(2)
C11 H11 0.9500
C11 C12 1.359(2)
C12 H12 0.9500
C12 C13 1.428(2)
C13 C14 1.470(2)
C14 C15 1.398(2)
C14 C19 1.400(2)
C15 H15 0.9500
C15 C16 1.388(2)
C16 H16 0.9500
C16 C17 1.384(3)
C17 H17 0.9500
C17 C18 1.385(3)
C18 H18 0.9500
C18 C19 1.388(2)
C19 H19 0.9500
C20 C21 1.400(2)
C20 C25 1.398(2)
C21 H21 0.9500
C21 C22 1.391(2)
C22 H22 0.9500
C22 C23 1.381(3)
C23 H23 0.9500
C23 C24 1.393(3)
C24 H24 0.9500
C24 C25 1.387(2)
C25 H25 0.9500

loop_
_geom_torsion_atom_site_label_1
_geom_torsion_atom_site_label_2
_geom_torsion_atom_site_label_3
_geom_torsion_atom_site_label_4
_geom_torsion
N1 C1 C2 C3 -179.96(16)
N1 C1 C6 C5 179.27(14)
N1 C1 C6 C7 0.22(18)
N1 C8 C9 C10 4.3(2)
N1 C8 C9 C20 -177.42(14)
N2 C10 C11 C12 2.56(19)
N2 C13 C14 C15 143.51(17)
N2 C13 C14 C19 -38.2(3)
C1 N1 C8 C7 -0.23(18)
C1 N1 C8 C9 -173.61(14)
C1 N1 B1 F1 -79.30(19)
C1 N1 B1 F2 43.1(2)
C1 N1 B1 N2 163.47(14)
C1 C2 C3 C4 0.1(3)
C1 C6 C7 C8 -0.35(18)
C2 C1 C6 C5 -0.9(2)
C2 C1 C6 C7 -179.93(15)
C2 C3 C4 C5 0.2(3)
C3 C4 C5 C6 -0.9(3)
C4 C5 C6 C1 1.2(2)
C4 C5 C6 C7 179.93(17)
C5 C6 C7 C8 -179.20(17)
C6 C1 C2 C3 0.2(2)
C6 C7 C8 N1 0.36(18)
C6 C7 C8 C9 172.92(16)
C7 C8 C9 C10 -167.54(16)
C7 C8 C9 C20 10.7(3)
C8 N1 C1 C2 -179.83(16)
C8 N1 C1 C6 0.01(17)
C8 N1 B1 F1 99.17(18)
C8 N1 B1 F2 -138.42(15)
C8 N1 B1 N2 -18.1(2)
C8 C9 C10 N2 -2.3(2)
C8 C9 C10 C11 173.05(16)
C8 C9 C20 C21 49.3(2)
C8 C9 C20 C25 -131.47(17)
C9 C10 C11 C12 -173.35(17)
C9 C20 C21 C22 178.96(15)
C9 C20 C25 C24 -178.20(15)
C10 N2 C13 C12 0.93(18)
C10 N2 C13 C14 -177.46(15)
C10 N2 B1 F1 -98.94(17)
C10 N2 B1 F2 139.71(14)
C10 N2 B1 N1 19.5(2)
C10 C9 C20 C21 -132.52(17)
C10 C9 C20 C25 46.7(2)
C10 C11 C12 C13 -2.00(19)
C11 C12 C13 N2 0.70(19)
C11 C12 C13 C14 179.14(16)
C12 C13 C14 C15 -34.6(2)
C12 C13 C14 C19 143.60(18)
C13 N2 C10 C9 174.19(15)
C13 N2 C10 C11 -2.14(18)
C13 N2 B1 F1 74.4(2)
C13 N2 B1 F2 -46.9(2)
C13 N2 B1 N1 -167.10(15)
C13 C14 C15 C16 -179.76(17)
C13 C14 C19 C18 -179.13(16)
C14 C15 C16 C17 -1.6(3)
C15 C14 C19 C18 -0.9(3)
C15 C16 C17 C18 0.2(3)
C16 C17 C18 C19 0.8(3)
C17 C18 C19 C14 -0.4(3)
C19 C14 C15 C16 1.9(3)
C20 C9 C10 N2 179.46(14)
C20 C9 C10 C11 -5.1(3)
C20 C21 C22 C23 -0.7(3)
C21 C20 C25 C24 1.1(2)
C21 C22 C23 C24 1.0(3)
C22 C23 C24 C25 -0.3(3)
C23 C24 C25 C20 -0.8(3)
C25 C20 C21 C22 -0.3(2)
B1 N1 C1 C2 -1.1(3)
B1 N1 C1 C6 178.70(14)
B1 N1 C8 C7 -178.94(15)
B1 N1 C8 C9 7.7(2)
B1 N2 C10 C9 -11.2(2)
B1 N2 C10 C11 172.43(14)
B1 N2 C13 C12 -173.21(15)
B1 N2 C13 C14 8.4(3)
